data_4310834
loop_
_publ_author_name
'Pauli Kofod'
'Pernille Harris'

_publ_section_title
;
 NMR Spectroscopic and X-ray Crystallographic Study of Methylcobalt(III)
 Compounds with Saturated Amine Ligands
;
_journal_name_full 'Inorganic Chemistry'
_journal_page_first 2680
_journal_page_last 2688
_journal_paper_doi 10.1021/ic0302682
_journal_volume 43
_journal_year 2004
_chemical_absolute_configuration 'racemic twin'
_chemical_formula_sum 'C5 H22 Cl4 Co N5 Zn'
_chemical_formula_weight 418.38
_chemical_name_systematic
;
  ?
;
_space_group_IT_number 19
_symmetry_cell_setting orthorhombic
_symmetry_space_group_name_Hall 'P 2ac 2ab'
_symmetry_space_group_name_H-M 'P 21 21 21'
_atom_sites_solution_hydrogens geom
_atom_sites_solution_primary direct
_atom_sites_solution_secondary difmap
_audit_creation_method SHELXL-97
_cell_angle_alpha 90.00
_cell_angle_beta 90.00
_cell_angle_gamma 90.00
_cell_formula_units_Z 4
_cell_length_a 7.654(2)
_cell_length_b 13.368(2)
_cell_length_c 14.662(2)
_cell_measurement_temperature 293(2)
_cell_volume 1500.2(5)
_computing_cell_refinement 'DIRAX (Duisenberg, 1992)'
_computing_data_collection 'Collect (Nonius BV, 1997-2000)'
_computing_data_reduction
;
EvalCCD (Duisenberg, 1998) and DREAD (Blessing, 1987)
;
_computing_molecular_graphics 'Ortep II (Johnson, 1976)'
_computing_structure_refinement 'SHELXL-97 (Sheldrick, 1997)'
_computing_structure_solution 'SHELXS-97 (Sheldrick, 1990)'
_diffrn_ambient_temperature 293(2)
_diffrn_detector_area_resol_mean 9
_diffrn_measured_fraction_theta_full 0.999
_diffrn_measured_fraction_theta_max 0.999
_diffrn_measurement_device_type KappaCCD'
_diffrn_measurement_method '\q and \f scans'
_diffrn_radiation_monochromator graphite
_diffrn_radiation_source 'fine-focus sealed tube'
_diffrn_radiation_type MoK\a
_diffrn_radiation_wavelength 0.71070
_diffrn_reflns_av_R_equivalents 0.027
_diffrn_reflns_av_sigmaI/netI 0.0163
_diffrn_reflns_limit_h_max 15
_diffrn_reflns_limit_h_min -15
_diffrn_reflns_limit_k_max 26
_diffrn_reflns_limit_k_min -26
_diffrn_reflns_limit_l_max 29
_diffrn_reflns_limit_l_min -28
_diffrn_reflns_number 91306
_diffrn_reflns_theta_full 45.01
_diffrn_reflns_theta_max 45.01
_diffrn_reflns_theta_min 2.06
_exptl_absorpt_coefficient_mu 3.400
_exptl_absorpt_correction_T_max 0.766
_exptl_absorpt_correction_T_min 0.296
_exptl_absorpt_correction_type integration
_exptl_absorpt_process_details
;
Gaussian integration (Coppens, 1970)
;
_exptl_crystal_density_diffrn 1.852
_exptl_crystal_density_method 'not measured'
_exptl_crystal_F_000 848
_exptl_crystal_size_max 0.395
_exptl_crystal_size_mid 0.33
_exptl_crystal_size_min 0.085
_refine_diff_density_max 1.065
_refine_diff_density_min -0.926
_refine_diff_density_rms 0.251
_refine_ls_abs_structure_details 'Flack H D (1983), Acta Cryst. A39, 876-881'
_refine_ls_abs_structure_Flack 0.492(8)
_refine_ls_extinction_method none
_refine_ls_goodness_of_fit_ref 1.304
_refine_ls_hydrogen_treatment mixed
_refine_ls_matrix_type full
_refine_ls_number_parameters 146
_refine_ls_number_reflns 12359
_refine_ls_number_restraints 0
_refine_ls_restrained_S_all 1.304
_refine_ls_R_factor_all 0.0405
_refine_ls_R_factor_gt 0.0306
_refine_ls_shift/su_max 0.001
_refine_ls_shift/su_mean 0.000
_refine_ls_structure_factor_coef Fsqd
_refine_ls_weighting_details 'calc w=1/[\s^2^(Fo^2^)+(0.1000P)^2^+0.0000P] where P=(Fo^2^+2Fc^2^)/3'
_refine_ls_weighting_scheme calc
_refine_ls_wR_factor_gt 0.1253
_refine_ls_wR_factor_ref 0.1506
_reflns_number_gt 11668
_reflns_number_total 12359
_reflns_threshold_expression >2sigma(I)
_cod_data_source_file ic0302682_s1_4.cif
_cod_data_source_block shelxlpk65
_cod_database_code 4310834

loop_
_symmetry_equiv_pos_as_xyz
'x, y, z'
'-x+1/2, -y, z+1/2'
'x+1/2, -y+1/2, -z'
'-x, y+1/2, -z+1/2'

loop_
_atom_site_label
_atom_site_type_symbol
_atom_site_fract_x
_atom_site_fract_y
_atom_site_fract_z
_atom_site_U_iso_or_equiv
_atom_site_adp_type
_atom_site_occupancy
_atom_site_symmetry_multiplicity
_atom_site_calc_flag
_atom_site_refinement_flags
_atom_site_disorder_assembly
_atom_site_disorder_group
Co1 Co -0.02274(3) 0.496579(16) 0.101754(15) 0.00819(4) Uani 1 1 d . . .
N8 N 0.1211(2) 0.56601(12) 0.20522(11) 0.0119(2) Uani 1 1 d . . .
H8A H 0.2189 0.5308 0.2167 0.014 Uiso 1 1 calc R . .
H8B H 0.1523 0.6280 0.1878 0.014 Uiso 1 1 calc R . .
N10 N 0.1827(2) 0.47897(13) 0.02104(12) 0.0131(2) Uani 1 1 d . . .
H10A H 0.1470 0.4678 -0.0365 0.016 Uiso 1 1 calc R . .
H10B H 0.2482 0.5349 0.0214 0.016 Uiso 1 1 calc R . .
N19 N -0.2178(2) 0.51079(12) 0.18780(11) 0.0119(2) Uani 1 1 d . . .
H19A H -0.3150 0.5287 0.1574 0.014 Uiso 1 1 calc R . .
H19B H -0.2383 0.4518 0.2153 0.014 Uiso 1 1 calc R . .
N20 N -0.0747(2) 0.62781(12) 0.04454(12) 0.0140(2) Uani 1 1 d . . .
H20A H 0.0017 0.6395 0.0000 0.021 Uiso 1 1 calc R . .
H20B H -0.0666 0.6759 0.0863 0.021 Uiso 1 1 calc R . .
H20C H -0.1823 0.6269 0.0217 0.021 Uiso 1 1 calc R . .
N21 N 0.0375(2) 0.36274(11) 0.14940(11) 0.0124(2) Uani 1 1 d . . .
H21A H 0.0855 0.3686 0.2052 0.015 Uiso 1 1 calc R . .
H21B H -0.0599 0.3254 0.1544 0.015 Uiso 1 1 calc R . .
C22 C 0.2879(3) 0.39292(16) 0.05384(14) 0.0151(3) Uani 1 1 d . . .
H22A H 0.3639 0.4138 0.1032 0.018 Uiso 1 1 calc R . .
H22B H 0.3598 0.3670 0.0048 0.018 Uiso 1 1 calc R . .
C23 C 0.1627(3) 0.31311(15) 0.08677(13) 0.0143(3) Uani 1 1 d . . .
H23A H 0.1012 0.2836 0.0356 0.017 Uiso 1 1 calc R . .
H23B H 0.2257 0.2607 0.1185 0.017 Uiso 1 1 calc R . .
C24 C 0.0111(3) 0.57108(15) 0.28834(12) 0.0144(3) Uani 1 1 d . . .
H24A H 0.0488 0.6258 0.3270 0.017 Uiso 1 1 calc R . .
H24B H 0.0202 0.5093 0.3227 0.017 Uiso 1 1 calc R . .
C25 C -0.1760(3) 0.58750(15) 0.25741(14) 0.0143(3) Uani 1 1 d . . .
H25A H -0.2550 0.5815 0.3089 0.017 Uiso 1 1 calc R . .
H25B H -0.1887 0.6539 0.2316 0.017 Uiso 1 1 calc R . .
Zn2 Zn 0.57556(3) 0.270060(16) 0.304362(15) 0.01089(4) Uani 1 1 d . . .
Cl3 Cl 0.84633(6) 0.32409(4) 0.34934(3) 0.01377(7) Uani 1 1 d . . .
Cl4 Cl 0.37730(9) 0.39495(5) 0.31661(4) 0.02374(11) Uani 1 1 d . . .
Cl5 Cl 0.51663(6) 0.14756(4) 0.40806(3) 0.01428(7) Uani 1 1 d . . .
Cl6 Cl 0.60811(8) 0.21902(4) 0.15889(3) 0.01776(8) Uani 1 1 d . . .
C11 C -0.1821(3) 0.43378(16) 0.01231(14) 0.0157(3) Uani 1 1 d . . .
H11A H -0.1182 0.4170 -0.0419 0.024 Uiso 1 1 calc R . .
H11B H -0.2742 0.4797 -0.0027 0.024 Uiso 1 1 calc R . .
H11C H -0.2314 0.3741 0.0381 0.024 Uiso 1 1 calc R . .

loop_
_atom_site_aniso_label
_atom_site_aniso_U_11
_atom_site_aniso_U_22
_atom_site_aniso_U_33
_atom_site_aniso_U_23
_atom_site_aniso_U_13
_atom_site_aniso_U_12
Co1 0.00895(7) 0.00844(7) 0.00717(7) 0.00046(6) -0.00009(6) 0.00008(6)
N8 0.0112(5) 0.0137(5) 0.0107(5) -0.0007(4) 0.0000(4) -0.0013(4)
N10 0.0136(5) 0.0150(5) 0.0105(5) 0.0007(4) 0.0017(4) 0.0015(4)
N19 0.0104(4) 0.0130(5) 0.0122(5) -0.0006(4) 0.0003(4) 0.0006(4)
N20 0.0162(6) 0.0122(5) 0.0137(5) 0.0037(4) -0.0017(5) 0.0008(5)
N21 0.0160(5) 0.0104(5) 0.0108(5) 0.0009(4) 0.0015(4) 0.0017(4)
C22 0.0133(6) 0.0184(7) 0.0136(6) 0.0008(5) 0.0036(5) 0.0041(5)
C23 0.0175(7) 0.0127(6) 0.0129(6) -0.0001(5) 0.0023(5) 0.0030(5)
C24 0.0163(7) 0.0168(6) 0.0102(5) -0.0015(5) -0.0007(5) -0.0001(5)
C25 0.0154(6) 0.0144(6) 0.0131(6) -0.0023(5) 0.0032(5) 0.0018(5)
Zn2 0.01115(7) 0.01175(8) 0.00976(7) -0.00026(6) 0.00014(6) 0.00117(6)
Cl3 0.01341(15) 0.01464(16) 0.01326(15) 0.00160(12) -0.00068(12) -0.00330(12)
Cl4 0.0276(2) 0.0267(2) 0.01699(19) -0.00494(17) -0.00514(18) 0.0170(2)
Cl5 0.01238(14) 0.01512(15) 0.01534(16) 0.00246(12) 0.00088(13) -0.00260(12)
Cl6 0.01913(18) 0.0241(2) 0.01010(14) -0.00332(14) -0.00118(13) 0.00487(16)
C11 0.0158(7) 0.0188(7) 0.0125(6) -0.0033(5) -0.0029(5) -0.0015(6)

loop_
_atom_type_symbol
_atom_type_description
_atom_type_scat_dispersion_real
_atom_type_scat_dispersion_imag
_atom_type_scat_source
Co Co 0.3494 0.9721 'International Tables Vol C Tables 4.2.6.8 and 6.1.1.4'
C C 0.0033 0.0016 'International Tables Vol C Tables 4.2.6.8 and 6.1.1.4'
H H 0.0000 0.0000 'International Tables Vol C Tables 4.2.6.8 and 6.1.1.4'
N N 0.0061 0.0033 'International Tables Vol C Tables 4.2.6.8 and 6.1.1.4'
Zn Zn 0.2839 1.4301 'International Tables Vol C Tables 4.2.6.8 and 6.1.1.4'
Cl Cl 0.1484 0.1585 'International Tables Vol C Tables 4.2.6.8 and 6.1.1.4'

loop_
_exptl_crystal_face_index_h
_exptl_crystal_face_index_k
_exptl_crystal_face_index_l
_exptl_crystal_face_perp_dist
1 0 0 0.195
-1 0 0 0.200
0 2 -3 0.085
0 -2 3 0.070
0 -2 -3 0.025
0 2 3 0.060
-1 1 -1 0.170
1 -1 1 0.160

loop_
_geom_angle_atom_site_label_1
_geom_angle_atom_site_label_2
_geom_angle_atom_site_label_3
_geom_angle
_geom_angle_site_symmetry_1
_geom_angle_site_symmetry_3
_geom_angle_publ_flag
N19 Co1 N21 92.16(7) . . ?
N19 Co1 C11 89.89(8) . . ?
N21 Co1 C11 89.65(8) . . ?
N19 Co1 N10 176.54(7) . . ?
N21 Co1 N10 85.33(7) . . ?
C11 Co1 N10 92.47(8) . . ?
N19 Co1 N20 91.94(7) . . ?
N21 Co1 N20 175.44(7) . . ?
C11 Co1 N20 88.36(8) . . ?
N10 Co1 N20 90.66(7) . . ?
N19 Co1 N8 83.76(7) . . ?
N21 Co1 N8 91.29(7) . . ?
C11 Co1 N8 173.61(8) . . ?
N10 Co1 N8 93.90(7) . . ?
N20 Co1 N8 91.13(7) . . ?
C24 N8 Co1 108.50(12) . . ?
C24 N8 H8A 110.0 . . ?
Co1 N8 H8A 110.0 . . ?
C24 N8 H8B 110.0 . . ?
Co1 N8 H8B 110.0 . . ?
H8A N8 H8B 108.4 . . ?
C22 N10 Co1 109.21(12) . . ?
C22 N10 H10A 109.8 . . ?
Co1 N10 H10A 109.8 . . ?
C22 N10 H10B 109.8 . . ?
Co1 N10 H10B 109.8 . . ?
H10A N10 H10B 108.3 . . ?
C25 N19 Co1 110.20(12) . . ?
C25 N19 H19A 109.6 . . ?
Co1 N19 H19A 109.6 . . ?
C25 N19 H19B 109.6 . . ?
Co1 N19 H19B 109.6 . . ?
H19A N19 H19B 108.1 . . ?
Co1 N20 H20A 109.5 . . ?
Co1 N20 H20B 109.5 . . ?
H20A N20 H20B 109.5 . . ?
Co1 N20 H20C 109.5 . . ?
H20A N20 H20C 109.5 . . ?
H20B N20 H20C 109.5 . . ?
C23 N21 Co1 109.68(12) . . ?
C23 N21 H21A 109.7 . . ?
Co1 N21 H21A 109.7 . . ?
C23 N21 H21B 109.7 . . ?
Co1 N21 H21B 109.7 . . ?
H21A N21 H21B 108.2 . . ?
N10 C22 C23 107.83(16) . . ?
N10 C22 H22A 110.1 . . ?
C23 C22 H22A 110.1 . . ?
N10 C22 H22B 110.1 . . ?
C23 C22 H22B 110.1 . . ?
H22A C22 H22B 108.5 . . ?
N21 C23 C22 106.94(16) . . ?
N21 C23 H23A 110.3 . . ?
C22 C23 H23A 110.3 . . ?
N21 C23 H23B 110.3 . . ?
C22 C23 H23B 110.3 . . ?
H23A C23 H23B 108.6 . . ?
N8 C24 C25 107.27(15) . . ?
N8 C24 H24A 110.3 . . ?
C25 C24 H24A 110.3 . . ?
N8 C24 H24B 110.3 . . ?
C25 C24 H24B 110.3 . . ?
H24A C24 H24B 108.5 . . ?
N19 C25 C24 108.03(15) . . ?
N19 C25 H25A 110.1 . . ?
C24 C25 H25A 110.1 . . ?
N19 C25 H25B 110.1 . . ?
C24 C25 H25B 110.1 . . ?
H25A C25 H25B 108.4 . . ?
Cl6 Zn2 Cl4 111.88(2) . . ?
Cl6 Zn2 Cl5 115.83(2) . . ?
Cl4 Zn2 Cl5 110.14(2) . . ?
Cl6 Zn2 Cl3 105.54(2) . . ?
Cl4 Zn2 Cl3 110.55(3) . . ?
Cl5 Zn2 Cl3 102.322(19) . . ?
Co1 C11 H11A 109.5 . . ?
Co1 C11 H11B 109.5 . . ?
H11A C11 H11B 109.5 . . ?
Co1 C11 H11C 109.5 . . ?
H11A C11 H11C 109.5 . . ?
H11B C11 H11C 109.5 . . ?

loop_
_geom_bond_atom_site_label_1
_geom_bond_atom_site_label_2
_geom_bond_distance
_geom_bond_site_symmetry_2
_geom_bond_publ_flag
Co1 N19 1.9638(16) . ?
Co1 N21 1.9752(15) . ?
Co1 C11 1.978(2) . ?
Co1 N10 1.9820(17) . ?
Co1 N20 1.9847(16) . ?
Co1 N8 2.0917(16) . ?
N8 C24 1.483(3) . ?
N8 H8A 0.9000 . ?
N8 H8B 0.9000 . ?
N10 C22 1.484(3) . ?
N10 H10A 0.9000 . ?
N10 H10B 0.9000 . ?
N19 C25 1.482(3) . ?
N19 H19A 0.9000 . ?
N19 H19B 0.9000 . ?
N20 H20A 0.8900 . ?
N20 H20B 0.8900 . ?
N20 H20C 0.8900 . ?
N21 C23 1.484(2) . ?
N21 H21A 0.9000 . ?
N21 H21B 0.9000 . ?
C22 C23 1.513(3) . ?
C22 H22A 0.9700 . ?
C22 H22B 0.9700 . ?
C23 H23A 0.9700 . ?
C23 H23B 0.9700 . ?
C24 C25 1.518(3) . ?
C24 H24A 0.9700 . ?
C24 H24B 0.9700 . ?
C25 H25A 0.9700 . ?
C25 H25B 0.9700 . ?
Zn2 Cl6 2.2533(5) . ?
Zn2 Cl4 2.2633(6) . ?
Zn2 Cl5 2.2797(5) . ?
Zn2 Cl3 2.2917(5) . ?
C11 H11A 0.9600 . ?
C11 H11B 0.9600 . ?
C11 H11C 0.9600 . ?
